data_7245247
loop_
_publ_author_name
'Insan, Sandeep'
'Sudheendranath, Athul'
'Venugoplan, Paloth'
'Kumar, Anil'
'Thomas, Sajesh P.'

_publ_section_title
;
 Conformational preferences in a series of \a-hydroxy-ketone derivatives:
 Interplay of conformational energies and lattice cohesive energies
;
_journal_name_full CrystEngComm
_journal_paper_doi 10.1039/D2CE00700B
_journal_year 2022
_chemical_formula_moiety 'C24 H18 O2'
_chemical_formula_sum 'C24 H18 O2'
_chemical_formula_weight 338.38
_space_group_crystal_system monoclinic
_space_group_IT_number 14
_space_group_name_Hall '-P 2ybc'
_space_group_name_H-M_alt 'P 1 21/c 1'
_atom_sites_solution_hydrogens geom
_atom_sites_solution_primary dual
_audit_creation_date 2022-03-01
_audit_creation_method
;
Olex2 1.5
(compiled 2021.12.09 svn.r5202d8cf for OlexSys, GUI svn.r6439)
;
_audit_update_record
;
2022-03-09 deposited with the CCDC.	2022-08-02 downloaded from the CCDC.
;
_cell_angle_alpha 90
_cell_angle_beta 100.260(4)
_cell_angle_gamma 90
_cell_formula_units_Z 4
_cell_length_a 8.6118(3)
_cell_length_b 16.6368(8)
_cell_length_c 12.4195(6)
_cell_measurement_reflns_used 13125
_cell_measurement_temperature 293(2)
_cell_measurement_theta_max 25
_cell_measurement_theta_min 4
_cell_volume 1750.92(14)
_computing_molecular_graphics 'Olex2 1.5 (Dolomanov et al., 2009)'
_computing_publication_material 'Olex2 1.5 (Dolomanov et al., 2009)'
_computing_structure_refinement 'SHELXL 2016/4 (Sheldrick, 2015)'
_computing_structure_solution 'SHELXT  (Sheldrick, 2015)'
_diffrn_ambient_temperature 293
_diffrn_measured_fraction_theta_full 0.987
_diffrn_measured_fraction_theta_max 0.987
_diffrn_measurement_device_type 'Super Nova'
_diffrn_radiation_type MoK\a
_diffrn_radiation_wavelength 0.71073
_diffrn_reflns_av_R_equivalents 0.1546
_diffrn_reflns_av_unetI/netI 0.0813
_diffrn_reflns_Laue_measured_fraction_full 0.987
_diffrn_reflns_Laue_measured_fraction_max 0.987
_diffrn_reflns_limit_h_max 10
_diffrn_reflns_limit_h_min -10
_diffrn_reflns_limit_k_max 19
_diffrn_reflns_limit_k_min -19
_diffrn_reflns_limit_l_max 14
_diffrn_reflns_limit_l_min -14
_diffrn_reflns_number 13125
_diffrn_reflns_point_group_measured_fraction_full 0.987
_diffrn_reflns_point_group_measured_fraction_max 0.987
_diffrn_reflns_theta_full 24.996
_diffrn_reflns_theta_max 24.996
_diffrn_reflns_theta_min 3.334
_exptl_absorpt_coefficient_mu 0.080
_exptl_absorpt_correction_T_max 0.992
_exptl_absorpt_correction_T_min 0.985
_exptl_absorpt_correction_type multi-scan
_exptl_crystal_colour colourless
_exptl_crystal_colour_primary colourless
_exptl_crystal_density_diffrn 1.284
_exptl_crystal_description block
_exptl_crystal_F_000 712
_exptl_crystal_size_max 0.25
_exptl_crystal_size_mid 0.15
_exptl_crystal_size_min 0.14
_refine_diff_density_max 0.235
_refine_diff_density_min -0.276
_refine_diff_density_rms 0.065
_refine_ls_extinction_method none
_refine_ls_goodness_of_fit_ref 1.081
_refine_ls_hydrogen_treatment constr
_refine_ls_matrix_type full
_refine_ls_number_parameters 235
_refine_ls_number_reflns 3057
_refine_ls_number_restraints 0
_refine_ls_restrained_S_all 1.081
_refine_ls_R_factor_all 0.0944
_refine_ls_R_factor_gt 0.0747
_refine_ls_shift/su_max 0.000
_refine_ls_shift/su_mean 0.000
_refine_ls_structure_factor_coef Fsqd
_refine_ls_weighting_details 'w=1/[\s^2^(Fo^2^)+(0.1443P)^2^] where P=(Fo^2^+2Fc^2^)/3'
_refine_ls_weighting_scheme calc
_refine_ls_wR_factor_gt 0.2048
_refine_ls_wR_factor_ref 0.2336
_reflns_Friedel_coverage 0.000
_reflns_number_gt 2153
_reflns_number_total 3057
_reflns_threshold_expression 'I > 2\s(I)'
_cod_data_source_file d2ce00700b2.cif
_cod_data_source_block venu7
_cod_database_code 7245247
_shelx_shelxl_version_number 2016/4
_shelx_space_group_comment
;
The symmetry employed for this shelxl refinement is uniquely defined
by the following loop, which should always be used as a source of
symmetry information in preference to the above space-group names.
They are only intended as comments.
;
_shelx_estimated_absorpt_t_max 0.989
_shelx_estimated_absorpt_t_min 0.980
_olex2_refinement_description
;
1. Fixed Uiso
 At 1.2 times of:
  All C(H) groups
 At 1.5 times of:
  All O(H) groups
2.a Aromatic/amide H refined with riding coordinates:
 C2(H2a), C3(H3), C4(H4), C5(H5), C6(H6), C10(H10), C11(H11), C12(H12),
 C14(H14), C15(H15), C16(H16), C17(H17), C20(H20), C21(H21), C22(H22), C23(H23),
  C24(H24)
2.b Idealised tetrahedral OH refined with riding coordinates:
 O2(H2)
;
_olex2_submission_special_instructions 'No special instructions were received'

loop_
_space_group_symop_operation_xyz
'x, y, z'
'-x, y+1/2, -z+1/2'
'-x, -y, -z'
'x, -y-1/2, z-1/2'

loop_
_atom_site_label
_atom_site_type_symbol
_atom_site_fract_x
_atom_site_fract_y
_atom_site_fract_z
_atom_site_U_iso_or_equiv
_atom_site_adp_type
_atom_site_occupancy
_atom_site_site_symmetry_order
_atom_site_calc_flag
_atom_site_refinement_flags_posn
_atom_site_refinement_flags_adp
_atom_site_refinement_flags_occupancy
_atom_site_disorder_assembly
_atom_site_disorder_group
O1 O 0.45937(18) 0.26632(10) 0.55867(13) 0.0609(5) Uani 1 1 d . . . . .
O2 O 0.49517(14) 0.21995(9) 0.29034(11) 0.0491(5) Uani 1 1 d . . . . .
H2 H 0.471324 0.242794 0.231199 0.074 Uiso 1 1 calc R U . . .
C1 C 0.5890(2) 0.15422(14) 0.50128(17) 0.0495(6) Uani 1 1 d . . . . .
C2 C 0.5795(3) 0.08902(15) 0.4311(2) 0.0613(7) Uani 1 1 d . . . . .
H2A H 0.506588 0.089267 0.366072 0.074 Uiso 1 1 calc R U . . .
C3 C 0.6774(3) 0.02393(18) 0.4571(3) 0.0811(9) Uani 1 1 d . . . . .
H3 H 0.669847 -0.019781 0.409729 0.097 Uiso 1 1 calc R U . . .
C4 C 0.7867(4) 0.0230(2) 0.5528(3) 0.0942(11) Uani 1 1 d . . . . .
H4 H 0.853708 -0.020826 0.569546 0.113 Uiso 1 1 calc R U . . .
C5 C 0.7959(3) 0.0864(2) 0.6225(3) 0.0877(10) Uani 1 1 d . . . . .
H5 H 0.869349 0.085656 0.687146 0.105 Uiso 1 1 calc R U . . .
C6 C 0.6977(3) 0.15188(18) 0.5986(2) 0.0678(8) Uani 1 1 d . . . . .
H6 H 0.704129 0.194535 0.647587 0.081 Uiso 1 1 calc R U . . .
C7 C 0.4858(2) 0.22637(13) 0.48218(18) 0.0448(6) Uani 1 1 d . . . . .
C8 C 0.4045(2) 0.25222(13) 0.36549(16) 0.0413(6) Uani 1 1 d . . . . .
C9 C 0.3991(2) 0.34409(13) 0.35785(16) 0.0435(6) Uani 1 1 d . . . . .
C10 C 0.2585(2) 0.38498(15) 0.33195(18) 0.0547(7) Uani 1 1 d . . . . .
H10 H 0.164886 0.355820 0.319507 0.066 Uiso 1 1 calc R U . . .
C11 C 0.2512(3) 0.46852(16) 0.3237(2) 0.0641(7) Uani 1 1 d . . . . .
H11 H 0.153704 0.493818 0.306177 0.077 Uiso 1 1 calc R U . . .
C12 C 0.3845(3) 0.51308(16) 0.3409(2) 0.0625(7) Uani 1 1 d . . . . .
H12 H 0.378480 0.568829 0.336389 0.075 Uiso 1 1 calc R U . . .
C13 C 0.5331(3) 0.47484(15) 0.36572(18) 0.0557(7) Uani 1 1 d . . . . .
C14 C 0.6730(3) 0.52108(18) 0.3815(2) 0.0691(8) Uani 1 1 d . . . . .
H14 H 0.666234 0.576764 0.375883 0.083 Uiso 1 1 calc R U . . .
C15 C 0.8155(3) 0.4859(2) 0.4044(2) 0.0739(8) Uani 1 1 d . . . . .
H15 H 0.906408 0.517220 0.413168 0.089 Uiso 1 1 calc R U . . .
C16 C 0.8275(3) 0.40249(19) 0.4152(2) 0.0643(8) Uani 1 1 d . . . . .
H16 H 0.926564 0.378768 0.432539 0.077 Uiso 1 1 calc R U . . .
C17 C 0.6953(2) 0.35507(16) 0.40058(19) 0.0543(6) Uani 1 1 d . . . . .
H17 H 0.705770 0.299567 0.407201 0.065 Uiso 1 1 calc R U . . .
C18 C 0.5427(2) 0.38975(14) 0.37544(16) 0.0463(6) Uani 1 1 d . . . . .
C19 C 0.2365(2) 0.21607(13) 0.34525(17) 0.0455(6) Uani 1 1 d . . . . .
C20 C 0.1470(2) 0.20929(17) 0.4269(2) 0.0628(7) Uani 1 1 d . . . . .
H20 H 0.192306 0.221684 0.498632 0.075 Uiso 1 1 calc R U . . .
C21 C -0.0070(3) 0.18471(18) 0.4041(3) 0.0749(8) Uani 1 1 d . . . . .
H21 H -0.064520 0.180105 0.460459 0.090 Uiso 1 1 calc R U . . .
C22 C -0.0769(3) 0.16690(18) 0.2995(3) 0.0798(9) Uani 1 1 d . . . . .
H22 H -0.181949 0.150869 0.284089 0.096 Uiso 1 1 calc R U . . .
C23 C 0.0095(3) 0.17292(19) 0.2175(3) 0.0837(9) Uani 1 1 d . . . . .
H23 H -0.037103 0.160804 0.145900 0.100 Uiso 1 1 calc R U . . .
C24 C 0.1648(2) 0.19677(17) 0.2402(2) 0.0624(7) Uani 1 1 d . . . . .
H24 H 0.222430 0.199931 0.183739 0.075 Uiso 1 1 calc R U . . .

loop_
_atom_site_aniso_label
_atom_site_aniso_U_11
_atom_site_aniso_U_22
_atom_site_aniso_U_33
_atom_site_aniso_U_23
_atom_site_aniso_U_13
_atom_site_aniso_U_12
O1 0.0698(11) 0.0724(13) 0.0396(10) -0.0058(8) 0.0072(8) 0.0095(8)
O2 0.0521(9) 0.0590(11) 0.0381(9) 0.0030(7) 0.0135(7) 0.0097(7)
C1 0.0496(12) 0.0579(16) 0.0425(13) 0.0086(11) 0.0126(9) 0.0021(10)
C2 0.0699(15) 0.0585(17) 0.0578(16) 0.0093(13) 0.0172(12) 0.0043(12)
C3 0.106(2) 0.0592(19) 0.086(2) 0.0128(16) 0.0387(18) 0.0194(16)
C4 0.101(2) 0.092(3) 0.097(2) 0.043(2) 0.0369(19) 0.0439(19)
C5 0.0768(19) 0.114(3) 0.071(2) 0.025(2) 0.0093(15) 0.0350(18)
C6 0.0615(15) 0.092(2) 0.0485(15) 0.0105(14) 0.0066(11) 0.0154(13)
C7 0.0431(11) 0.0516(14) 0.0398(13) -0.0012(10) 0.0076(9) -0.0029(9)
C8 0.0412(11) 0.0488(14) 0.0342(11) -0.0004(9) 0.0078(8) 0.0026(9)
C9 0.0420(11) 0.0499(15) 0.0386(12) 0.0018(10) 0.0071(8) 0.0011(9)
C10 0.0473(12) 0.0589(17) 0.0587(15) 0.0048(12) 0.0117(10) 0.0035(10)
C11 0.0568(14) 0.0571(17) 0.0781(18) 0.0108(14) 0.0111(12) 0.0115(12)
C12 0.0721(16) 0.0488(16) 0.0662(16) 0.0058(13) 0.0110(12) 0.0045(12)
C13 0.0591(14) 0.0579(17) 0.0492(14) 0.0040(12) 0.0072(10) -0.0054(11)
C14 0.0776(18) 0.0608(18) 0.0675(18) -0.0003(14) 0.0090(13) -0.0176(13)
C15 0.0651(16) 0.082(2) 0.0721(18) 0.0031(15) 0.0061(13) -0.0274(14)
C16 0.0484(13) 0.084(2) 0.0581(16) 0.0007(14) 0.0034(10) -0.0061(12)
C17 0.0454(12) 0.0657(16) 0.0505(14) 0.0031(12) 0.0052(9) -0.0037(10)
C18 0.0478(12) 0.0529(15) 0.0377(12) 0.0035(10) 0.0061(9) 0.0005(9)
C19 0.0439(12) 0.0462(14) 0.0464(13) -0.0049(10) 0.0082(9) 0.0014(9)
C20 0.0552(14) 0.078(2) 0.0579(16) 0.0034(13) 0.0172(11) -0.0051(12)
C21 0.0548(15) 0.079(2) 0.096(2) 0.0046(17) 0.0280(14) -0.0091(13)
C22 0.0507(15) 0.073(2) 0.114(3) -0.0131(18) 0.0115(15) -0.0118(13)
C23 0.0632(17) 0.093(2) 0.088(2) -0.0276(18) -0.0044(15) -0.0102(15)
C24 0.0536(14) 0.0734(19) 0.0591(16) -0.0152(13) 0.0069(11) -0.0049(12)

loop_
_atom_type_symbol
_atom_type_description
_atom_type_scat_dispersion_real
_atom_type_scat_dispersion_imag
_atom_type_scat_source
C C 0.0033 0.0016 'International Tables Vol C Tables 4.2.6.8 and 6.1.1.4'
H H 0.0000 0.0000 'International Tables Vol C Tables 4.2.6.8 and 6.1.1.4'
O O 0.0106 0.0060 'International Tables Vol C Tables 4.2.6.8 and 6.1.1.4'

loop_
_geom_angle_atom_site_label_1
_geom_angle_atom_site_label_2
_geom_angle_atom_site_label_3
_geom_angle
_geom_angle_site_symmetry_1
_geom_angle_site_symmetry_3
_geom_angle_publ_flag
C8 O2 H2 109.5 . . ?
C2 C1 C6 118.7(2) . . ?
C2 C1 C7 124.40(19) . . ?
C6 C1 C7 116.9(2) . . ?
C1 C2 H2A 119.9 . . ?
C3 C2 C1 120.2(2) . . ?
C3 C2 H2A 119.9 . . ?
C2 C3 H3 119.8 . . ?
C2 C3 C4 120.5(3) . . ?
C4 C3 H3 119.8 . . ?
C3 C4 H4 120.2 . . ?
C5 C4 C3 119.6(3) . . ?
C5 C4 H4 120.2 . . ?
C4 C5 H5 119.6 . . ?
C4 C5 C6 120.9(3) . . ?
C6 C5 H5 119.6 . . ?
C1 C6 H6 120.0 . . ?
C5 C6 C1 120.1(3) . . ?
C5 C6 H6 120.0 . . ?
O1 C7 C1 120.47(19) . . ?
O1 C7 C8 117.55(19) . . ?
C1 C7 C8 121.96(19) . . ?
O2 C8 C7 107.38(15) . . ?
O2 C8 C9 110.47(16) . . ?
O2 C8 C19 110.68(16) . . ?
C9 C8 C7 109.74(16) . . ?
C9 C8 C19 111.16(15) . . ?
C19 C8 C7 107.28(16) . . ?
C10 C9 C8 121.57(18) . . ?
C10 C9 C18 118.2(2) . . ?
C18 C9 C8 120.22(17) . . ?
C9 C10 H10 118.8 . . ?
C9 C10 C11 122.4(2) . . ?
C11 C10 H10 118.8 . . ?
C10 C11 H11 119.7 . . ?
C12 C11 C10 120.6(2) . . ?
C12 C11 H11 119.7 . . ?
C11 C12 H12 120.1 . . ?
C11 C12 C13 119.9(2) . . ?
C13 C12 H12 120.1 . . ?
C12 C13 C18 120.2(2) . . ?
C14 C13 C12 120.1(2) . . ?
C14 C13 C18 119.7(2) . . ?
C13 C14 H14 119.5 . . ?
C15 C14 C13 121.1(3) . . ?
C15 C14 H14 119.5 . . ?
C14 C15 H15 119.9 . . ?
C14 C15 C16 120.1(2) . . ?
C16 C15 H15 119.9 . . ?
C15 C16 H16 119.5 . . ?
C17 C16 C15 121.0(2) . . ?
C17 C16 H16 119.5 . . ?
C16 C17 H17 119.7 . . ?
C16 C17 C18 120.7(3) . . ?
C18 C17 H17 119.7 . . ?
C13 C18 C9 118.63(18) . . ?
C17 C18 C9 123.9(2) . . ?
C17 C18 C13 117.5(2) . . ?
C20 C19 C8 122.71(19) . . ?
C24 C19 C8 119.6(2) . . ?
C24 C19 C20 117.4(2) . . ?
C19 C20 H20 119.4 . . ?
C21 C20 C19 121.3(2) . . ?
C21 C20 H20 119.4 . . ?
C20 C21 H21 119.7 . . ?
C22 C21 C20 120.6(3) . . ?
C22 C21 H21 119.7 . . ?
C21 C22 H22 120.4 . . ?
C21 C22 C23 119.2(2) . . ?
C23 C22 H22 120.4 . . ?
C22 C23 H23 119.8 . . ?
C22 C23 C24 120.4(3) . . ?
C24 C23 H23 119.8 . . ?
C19 C24 H24 119.4 . . ?
C23 C24 C19 121.1(2) . . ?
C23 C24 H24 119.4 . . ?

loop_
_geom_bond_atom_site_label_1
_geom_bond_atom_site_label_2
_geom_bond_distance
_geom_bond_site_symmetry_2
_geom_bond_publ_flag
O1 C7 1.214(3) . ?
O2 H2 0.8200 . ?
O2 C8 1.424(2) . ?
C1 C2 1.385(3) . ?
C1 C6 1.391(3) . ?
C1 C7 1.487(3) . ?
C2 H2A 0.9300 . ?
C2 C3 1.375(3) . ?
C3 H3 0.9300 . ?
C3 C4 1.379(4) . ?
C4 H4 0.9300 . ?
C4 C5 1.358(5) . ?
C5 H5 0.9300 . ?
C5 C6 1.378(4) . ?
C6 H6 0.9300 . ?
C7 C8 1.553(3) . ?
C8 C9 1.532(3) . ?
C8 C19 1.546(3) . ?
C9 C10 1.376(3) . ?
C9 C18 1.434(3) . ?
C10 H10 0.9300 . ?
C10 C11 1.394(3) . ?
C11 H11 0.9300 . ?
C11 C12 1.351(3) . ?
C12 H12 0.9300 . ?
C12 C13 1.413(3) . ?
C13 C14 1.413(3) . ?
C13 C18 1.422(3) . ?
C14 H14 0.9300 . ?
C14 C15 1.344(4) . ?
C15 H15 0.9300 . ?
C15 C16 1.397(4) . ?
C16 H16 0.9300 . ?
C16 C17 1.370(3) . ?
C17 H17 0.9300 . ?
C17 C18 1.418(3) . ?
C19 C20 1.383(3) . ?
C19 C24 1.378(3) . ?
C20 H20 0.9300 . ?
C20 C21 1.368(3) . ?
C21 H21 0.9300 . ?
C21 C22 1.364(4) . ?
C22 H22 0.9300 . ?
C22 C23 1.367(4) . ?
C23 H23 0.9300 . ?
C23 C24 1.376(3) . ?
C24 H24 0.9300 . ?

loop_
_geom_torsion_atom_site_label_1
_geom_torsion_atom_site_label_2
_geom_torsion_atom_site_label_3
_geom_torsion_atom_site_label_4
_geom_torsion
_geom_torsion_site_symmetry_1
_geom_torsion_site_symmetry_2
_geom_torsion_site_symmetry_3
_geom_torsion_site_symmetry_4
_geom_torsion_publ_flag
O1 C7 C8 O2 157.60(19) . . . . ?
O1 C7 C8 C9 37.5(3) . . . . ?
O1 C7 C8 C19 -83.4(2) . . . . ?
O2 C8 C9 C10 121.10(19) . . . . ?
O2 C8 C9 C18 -57.5(2) . . . . ?
O2 C8 C19 C20 152.9(2) . . . . ?
O2 C8 C19 C24 -33.7(3) . . . . ?
C1 C2 C3 C4 -0.4(4) . . . . ?
C1 C7 C8 O2 -24.0(2) . . . . ?
C1 C7 C8 C9 -144.14(18) . . . . ?
C1 C7 C8 C19 95.0(2) . . . . ?
C2 C1 C6 C5 1.5(3) . . . . ?
C2 C1 C7 O1 153.6(2) . . . . ?
C2 C1 C7 C8 -24.7(3) . . . . ?
C2 C3 C4 C5 0.9(5) . . . . ?
C3 C4 C5 C6 -0.2(5) . . . . ?
C4 C5 C6 C1 -1.0(4) . . . . ?
C6 C1 C2 C3 -0.8(3) . . . . ?
C6 C1 C7 O1 -23.9(3) . . . . ?
C6 C1 C7 C8 157.8(2) . . . . ?
C7 C1 C2 C3 -178.3(2) . . . . ?
C7 C1 C6 C5 179.2(2) . . . . ?
C7 C8 C9 C10 -120.7(2) . . . . ?
C7 C8 C9 C18 60.7(2) . . . . ?
C7 C8 C19 C20 36.1(3) . . . . ?
C7 C8 C19 C24 -150.6(2) . . . . ?
C8 C9 C10 C11 -179.4(2) . . . . ?
C8 C9 C18 C13 178.87(19) . . . . ?
C8 C9 C18 C17 -0.1(3) . . . . ?
C8 C19 C20 C21 173.2(2) . . . . ?
C8 C19 C24 C23 -172.7(2) . . . . ?
C9 C8 C19 C20 -83.9(3) . . . . ?
C9 C8 C19 C24 89.5(2) . . . . ?
C9 C10 C11 C12 0.2(4) . . . . ?
C10 C9 C18 C13 0.2(3) . . . . ?
C10 C9 C18 C17 -178.80(19) . . . . ?
C10 C11 C12 C13 1.1(4) . . . . ?
C11 C12 C13 C14 178.7(2) . . . . ?
C11 C12 C13 C18 -1.6(3) . . . . ?
C12 C13 C14 C15 -179.6(2) . . . . ?
C12 C13 C18 C9 1.0(3) . . . . ?
C12 C13 C18 C17 -180.0(2) . . . . ?
C13 C14 C15 C16 -1.2(4) . . . . ?
C14 C13 C18 C9 -179.31(19) . . . . ?
C14 C13 C18 C17 -0.2(3) . . . . ?
C14 C15 C16 C17 1.3(4) . . . . ?
C15 C16 C17 C18 -0.8(3) . . . . ?
C16 C17 C18 C9 179.3(2) . . . . ?
C16 C17 C18 C13 0.3(3) . . . . ?
C18 C9 C10 C11 -0.8(3) . . . . ?
C18 C13 C14 C15 0.7(3) . . . . ?
C19 C8 C9 C10 -2.2(3) . . . . ?
C19 C8 C9 C18 179.20(17) . . . . ?
C19 C20 C21 C22 -0.6(4) . . . . ?
C20 C19 C24 C23 1.0(4) . . . . ?
C20 C21 C22 C23 0.8(5) . . . . ?
C21 C22 C23 C24 -0.1(5) . . . . ?
C22 C23 C24 C19 -0.8(5) . . . . ?
C24 C19 C20 C21 -0.3(4) . . . . ?
